data_7011645
loop_
_publ_author_name
'Jones, Neale G.'
'Green, Malcolm L. H.'
'Vei, Ino C.'
'Rees, Leigh H.'
'Pascu, Sofia I.'
'Watkin, David'
'Cowley, Andrew'
'Morise, Xavier'
'Braunstein, Pierre'

_publ_section_title
;
 Synthesis of \h6-arene complexes of molybdenum containing
 \b-ketophosphine and related P,O mixed donor ligands
;
_journal_issue 12
_journal_name_full 'Journal of the Chemical Society, Dalton Transactions'
_journal_page_first 2491
_journal_paper_doi 10.1039/b202441c
_journal_year 2002
_chemical_compound_source
;
?
;
_chemical_formula_moiety ' C23 H19 Mo0.50 O1 P1 '
_chemical_formula_sum 'C23 H19 Mo0.5 O P'
_chemical_formula_weight 390.35
_chemical_melting_point ?
_chemical_name_systematic
;                                                                               
?                                                                               
;
_space_group_IT_number 15
_symmetry_cell_setting monoclinic
_symmetry_space_group_name_Hall '-C 2yc'
_symmetry_space_group_name_H-M 'C 1 2/c 1'
_atom_sites_solution_hydrogens geom
_atom_sites_solution_primary direct
_cell_angle_alpha 90
_cell_angle_beta 95.400(2)
_cell_angle_gamma 90
_cell_formula_units_Z 8
_cell_length_a 12.0880(3)
_cell_length_b 14.8310(4)
_cell_length_c 20.3990(5)
_cell_measurement_reflns_used 10555
_cell_measurement_temperature 190
_cell_measurement_theta_max 27
_cell_measurement_theta_min 0
_cell_volume 3640.84(16)
_computing_cell_refinement
; 
SPARE 
;
_computing_data_collection
; 
DATA COLLECTION 
;
_computing_data_reduction
; 
SPARE 
;
_computing_structure_solution
; 
SIR92 (Altomare et al, 1994) 
;
_diffrn_ambient_temperature 190
_diffrn_measured_fraction_theta_max 0.995
_diffrn_measurement_device_type
; 
Unknown 
;
_diffrn_measurement_method \w
_diffrn_radiation_monochromator graphite
_diffrn_radiation_type 'Mo K\a'
_diffrn_radiation_wavelength 0.71069
_diffrn_reflns_av_R_equivalents 0.03
_diffrn_reflns_limit_h_max 15
_diffrn_reflns_limit_h_min 0
_diffrn_reflns_limit_k_max 18
_diffrn_reflns_limit_k_min 0
_diffrn_reflns_limit_l_max 25
_diffrn_reflns_limit_l_min -25
_diffrn_reflns_number 10555
_diffrn_reflns_theta_max 26.38
_diffrn_reflns_theta_min 2.01
_diffrn_standards_decay_% 0.00
_diffrn_standards_interval_count 0
_diffrn_standards_interval_time 0
_diffrn_standards_number 0
_exptl_absorpt_coefficient_mu 0.488
_exptl_absorpt_correction_T_max 0.96
_exptl_absorpt_correction_T_min 0.93
_exptl_absorpt_correction_type multi-scan
_exptl_absorpt_process_details
; 
Denzo/Scalepack (Otwinowski & Minor, 1996) 
;
_exptl_crystal_colour ' red '
_exptl_crystal_density_diffrn 1.424
_exptl_crystal_density_meas ?
_exptl_crystal_description ' prism '
_exptl_crystal_F_000 1601.516
_exptl_crystal_size_max 0.14
_exptl_crystal_size_mid 0.12
_exptl_crystal_size_min 0.08
_refine_diff_density_max 0.48
_refine_diff_density_min -0.48
_refine_ls_extinction_coef 83.6(110)
_refine_ls_extinction_method 'Larson 1970 Crystallographic Computing eq 22'
_refine_ls_goodness_of_fit_ref 1.0572
_refine_ls_hydrogen_treatment noref
_refine_ls_matrix_type full
_refine_ls_number_parameters 232
_refine_ls_number_reflns 3522
_refine_ls_R_factor_gt 0.0262
_refine_ls_shift/su_max 0.000657
_refine_ls_structure_factor_coef F
_refine_ls_weighting_details
;
Chebychev polynomial with 3 parameters, Carruthers & Watkin , 1979, 
2.46    0.454     2.00    
;
_refine_ls_weighting_scheme calc
_refine_ls_wR_factor_ref 0.0309
_reflns_limit_h_max 14
_reflns_limit_h_min -15
_reflns_limit_k_max 18
_reflns_limit_k_min 0
_reflns_limit_l_max 25
_reflns_limit_l_min 0
_reflns_number_gt 3522
_reflns_number_total 3708
_reflns_threshold_expression >3.00\s(I)
_cod_data_source_file b202441c.txt
_cod_data_source_block 3a
_cod_depositor_comments
;
The following automatic conversions were performed:
'_symmetry_cell_setting' value 'Monoclinic ' changed to 'monoclinic'
according to '/home/adriana/struct/CIF-dictionaries/cif_core.dic'
dictionary named 'cif_core.dic' version 2.4.1 from 2010-06-29.

Automatic conversion script
Id: cif_fix_enum 1555 2011-01-17 13:19:09Z saulius 

The following automatic conversions were performed:

'_chemical_melting_point' value 'not measured' was changed to '?' -
the value is undefined or not given.

Automatic conversion script
Id: cif_fix_values 1569 2011-02-09 13:29:24Z adriana 
;
_cod_original_cell_volume 3640.8
_cod_original_sg_symbol_H-M 'C 1 2/c 1 '
_cod_original_formula_sum ' C23 H19 Mo0.50 O1 P1 '
_cod_database_code 7011645

loop_
_symmetry_equiv_pos_as_xyz
x,y,z
-x,-y,-z
x+1/2,y+1/2,z
-x+1/2,-y+1/2,-z
-x,y,-z+1/2
x,-y,z+1/2
-x+1/2,y+1/2,-z+1/2
x+1/2,-y+1/2,z+1/2

loop_
_atom_site_label
_atom_site_fract_x
_atom_site_fract_y
_atom_site_fract_z
_atom_site_U_iso_or_equiv
_atom_site_occupancy
_atom_site_adp_type
Mo1 0.5000 0.091051(9) 0.7500 0.0182 1.0000 Uani
P1 0.61523(3) 0.19774(2) 0.817205(15) 0.0210 1.0000 Uani
O1 0.61663(8) 0.13615(6) 0.68628(4) 0.0231 1.0000 Uani
C1 0.57103(12) 0.31328(9) 0.83335(6) 0.0252 1.0000 Uani
C2 0.62237(13) 0.38554(11) 0.80449(8) 0.0322 1.0000 Uani
C3 0.58972(16) 0.47342(11) 0.81494(9) 0.0407 1.0000 Uani
C4 0.50452(17) 0.49040(11) 0.85369(9) 0.0444 1.0000 Uani
C5 0.45015(17) 0.41932(12) 0.88095(9) 0.0423 1.0000 Uani
C6 0.48291(14) 0.33086(11) 0.87082(7) 0.0329 1.0000 Uani
C7 0.66331(12) 0.15665(9) 0.89957(6) 0.0251 1.0000 Uani
C8 0.58524(14) 0.12961(12) 0.94165(8) 0.0357 1.0000 Uani
C9 0.61912(18) 0.09504(12) 1.00357(9) 0.0428 1.0000 Uani
C10 0.73127(19) 0.08571(12) 1.02350(9) 0.0468 1.0000 Uani
C11 0.80904(17) 0.11062(16) 0.98145(11) 0.0545 1.0000 Uani
C12 0.77534(14) 0.14652(13) 0.91983(9) 0.0412 1.0000 Uani
C13 0.73038(11) 0.2082(1) 0.77019(7) 0.0272 1.0000 Uani
C14 0.70950(11) 0.17803(9) 0.70731(7) 0.0227 1.0000 Uani
C15 0.78690(11) 0.19166(9) 0.65518(7) 0.0249 1.0000 Uani
C16 0.88462(13) 0.2417(1) 0.66622(8) 0.0332 1.0000 Uani
C17 0.95338(14) 0.25431(11) 0.61622(9) 0.0399 1.0000 Uani
C18 0.92591(15) 0.21774(13) 0.55465(9) 0.0407 1.0000 Uani
C19 0.82973(15) 0.16750(14) 0.54312(8) 0.0432 1.0000 Uani
C20 0.76068(13) 0.15426(12) 0.59300(8) 0.0346 1.0000 Uani
C21 0.58375(14) -0.0381(1) 0.70799(9) 0.0355 1.0000 Uani
C22 0.61340(13) -0.0294(1) 0.77585(9) 0.0360 1.0000 Uani
C23 0.52637(15) -0.0286(1) 0.81919(8) 0.0349 1.0000 Uani
H21 0.6836 0.3736 0.7759 0.0383 1.0000 Uiso
H31 0.6279 0.5246 0.7944 0.0482 1.0000 Uiso
H41 0.4820 0.5539 0.8621 0.0527 1.0000 Uiso
H51 0.3870 0.4317 0.9080 0.0512 1.0000 Uiso
H61 0.4432 0.2799 0.8905 0.0398 1.0000 Uiso
H81 0.5042 0.1351 0.9272 0.0431 1.0000 Uiso
H91 0.5625 0.0769 1.0338 0.0517 1.0000 Uiso
H101 0.7558 0.0611 1.0681 0.0549 1.0000 Uiso
H111 0.8900 0.1028 0.9954 0.0638 1.0000 Uiso
H121 0.8323 0.1651 0.8899 0.0488 1.0000 Uiso
H131 0.8036 0.2337 0.7881 0.0328 1.0000 Uiso
H161 0.9053 0.2687 0.7106 0.0408 1.0000 Uiso
H171 1.0233 0.2902 0.6249 0.0493 1.0000 Uiso
H181 0.9753 0.2275 0.5186 0.0502 1.0000 Uiso
H191 0.8098 0.1405 0.4986 0.0525 1.0000 Uiso
H201 0.6915 0.1175 0.5842 0.0418 1.0000 Uiso
H211 0.6428 -0.0515 0.6782 0.0437 1.0000 Uiso
H221 0.6931 -0.0238 0.7936 0.0432 1.0000 Uiso
H231 0.5441 -0.0213 0.8678 0.0420 1.0000 Uiso

loop_
_atom_site_aniso_label
_atom_site_aniso_U_11
_atom_site_aniso_U_22
_atom_site_aniso_U_33
_atom_site_aniso_U_23
_atom_site_aniso_U_13
_atom_site_aniso_U_12
Mo1 0.0199(1) 0.0170(1) 0.0181(1) 0.0000 0.00324(6) 0.0000
P1 0.02168(17) 0.02406(18) 0.01724(16) -0.00039(11) 0.00226(12) -0.00199(12)
O1 0.0242(4) 0.0253(5) 0.0204(4) -0.0006(3) 0.0056(4) -0.0017(4)
C1 0.0303(7) 0.0251(6) 0.0195(6) -0.0024(5) -0.0019(5) -0.0027(5)
C2 0.0350(7) 0.0288(7) 0.0319(7) 0.0006(6) -0.0013(6) -0.0079(6)
C3 0.052(1) 0.0272(8) 0.0417(9) 0.0009(6) -0.0044(7) -0.0081(7)
C4 0.0643(11) 0.0262(7) 0.0413(9) -0.0057(6) -0.0023(8) 0.0043(7)
C5 0.0547(11) 0.0384(9) 0.0349(9) -0.0062(7) 0.0098(8) 0.0094(7)
C6 0.0410(8) 0.0314(8) 0.0270(7) -0.0012(5) 0.0065(6) 0.0010(6)
C7 0.0281(7) 0.0267(7) 0.0199(6) -0.0011(5) 0.0001(5) -0.0001(5)
C8 0.0348(8) 0.0465(9) 0.0265(7) 0.0058(6) 0.0061(6) 0.0050(7)
C9 0.0543(11) 0.049(1) 0.0260(8) 0.0065(6) 0.0081(7) 0.0051(7)
C10 0.0626(12) 0.048(1) 0.0267(8) 0.0079(7) -0.0117(8) -0.0018(8)
C11 0.040(1) 0.0686(12) 0.0509(11) 0.021(1) -0.0171(8) -0.0055(9)
C12 0.0294(8) 0.052(1) 0.0409(9) 0.0131(7) -0.0040(7) -0.0042(7)
C13 0.0234(6) 0.0335(7) 0.0250(7) -0.0008(5) 0.0043(5) -0.0038(5)
C14 0.0211(6) 0.0226(6) 0.0249(6) 0.0021(5) 0.0050(5) 0.0015(5)
C15 0.0267(6) 0.0230(6) 0.0259(7) 0.0037(5) 0.0073(5) 0.0045(5)
C16 0.0352(8) 0.0280(7) 0.0387(8) -0.0050(6) 0.0153(6) -0.0044(6)
C17 0.0386(8) 0.0319(8) 0.053(1) -0.0012(7) 0.0229(8) -0.0054(6)
C18 0.0407(9) 0.0451(9) 0.0397(9) 0.0100(7) 0.0216(7) 0.0074(7)
C19 0.0413(9) 0.0640(11) 0.0260(7) -0.0005(7) 0.0117(7) 0.0052(8)
C20 0.0298(7) 0.0474(9) 0.0273(7) -0.0007(6) 0.0067(6) 0.0016(6)
C21 0.0431(8) 0.0201(6) 0.0461(9) -0.0031(6) 0.0191(7) 0.0051(6)
C22 0.0332(7) 0.0248(7) 0.0500(9) 0.0032(6) 0.0044(7) 0.0108(6)
C23 0.0499(9) 0.0222(7) 0.0330(7) 0.0081(6) 0.0057(7) 0.0023(6)

loop_
_atom_type_symbol
_atom_type_scat_dispersion_real
_atom_type_scat_dispersion_imag
_atom_type_scat_Cromer_Mann_a1
_atom_type_scat_Cromer_Mann_b1
_atom_type_scat_Cromer_Mann_a2
_atom_type_scat_Cromer_Mann_b2
_atom_type_scat_Cromer_Mann_a3
_atom_type_scat_Cromer_Mann_b3
_atom_type_scat_Cromer_Mann_a4
_atom_type_scat_Cromer_Mann_b4
_atom_type_scat_Cromer_Mann_c
_atom_type_scat_source
'C   ' 0.0020 0.0020 2.3100 20.8439 1.0200 10.2075 1.5886 0.5687 0.8650 51.6512 0.2156 International_Tables_Vol_IV_Table_2.2B
'H   ' 0.0000 0.0000 0.4930 10.5109 0.3229 26.1257 0.1402 3.1424 0.0408 57.7997 0.0030 International_Tables_Vol_IV_Table_2.2B
'Mo  ' -1.8250 0.6880 3.7025 0.2772 17.2356 1.0958 12.8876 11.0040 3.7429 61.6584 4.3875 International_Tables_Vol_IV_Table_2.2B
'O   ' 0.0080 0.0060 3.0485 13.2771 2.2868 5.7011 1.5463 0.3239 0.8670 32.9089 0.2508 International_Tables_Vol_IV_Table_2.2B
'P   ' 0.0900 0.0950 6.4345 1.9067 4.1791 27.1570 1.7800 0.5260 1.4908 68.1645 1.1149 International_Tables_Vol_IV_Table_2.2B

loop_
_geom_angle_atom_site_label_1
_geom_angle_site_symmetry_1
_geom_angle_atom_site_label_2
_geom_angle_site_symmetry_2
_geom_angle_atom_site_label_3
_geom_angle_site_symmetry_3
_geom_angle
_geom_angle_publ_flag
P1 . Mo1 . P1 5_656 99.228(16) yes
P1 . Mo1 . O1 . 76.23(3) yes
P1 5_656 Mo1 . O1 . 80.09(3) yes
P1 . Mo1 . O1 5_656 80.09(3) yes
P1 5_656 Mo1 . O1 5_656 76.23(3) yes
O1 . Mo1 . O1 5_656 143.11(5) yes
P1 . Mo1 . C21 . 119.16(4) yes
P1 5_656 Mo1 . C21 . 124.22(4) yes
O1 . Mo1 . C21 . 72.57(5) yes
O1 5_656 Mo1 . C21 . 144.31(5) yes
P1 . Mo1 . C21 5_656 124.22(4) yes
P1 5_656 Mo1 . C21 5_656 119.16(4) yes
O1 . Mo1 . C21 5_656 144.31(5) yes
O1 5_656 Mo1 . C21 5_656 72.57(5) yes
C21 . Mo1 . C21 5_656 71.81(8) yes
P1 . Mo1 . C22 . 94.52(4) yes
P1 5_656 Mo1 . C22 . 159.23(5) yes
O1 . Mo1 . C22 . 88.21(5) yes
O1 5_656 Mo1 . C22 . 121.75(5) yes
C21 . Mo1 . C22 . 35.09(6) yes
P1 . Mo1 . C22 5_656 159.23(5) yes
P1 5_656 Mo1 . C22 5_656 94.52(4) yes
O1 . Mo1 . C22 5_656 121.75(5) yes
O1 5_656 Mo1 . C22 5_656 88.21(5) yes
C21 . Mo1 . C22 5_656 63.31(6) yes
P1 . Mo1 . C23 . 96.77(4) yes
P1 5_656 Mo1 . C23 . 153.44(4) yes
O1 . Mo1 . C23 . 124.51(5) yes
O1 5_656 Mo1 . C23 . 85.86(5) yes
C21 . Mo1 . C23 . 63.42(6) yes
P1 . Mo1 . C23 5_656 153.44(4) yes
P1 5_656 Mo1 . C23 5_656 96.77(4) yes
O1 . Mo1 . C23 5_656 85.86(5) yes
O1 5_656 Mo1 . C23 5_656 124.51(5) yes
C21 . Mo1 . C23 5_656 35.09(6) yes
C21 5_656 Mo1 . C22 . 63.31(6) yes
C21 5_656 Mo1 . C22 5_656 35.09(6) yes
C22 . Mo1 . C22 5_656 77.05(9) yes
C21 5_656 Mo1 . C23 . 35.09(6) yes
C22 . Mo1 . C23 . 36.78(6) yes
C22 5_656 Mo1 . C23 . 65.07(6) yes
C21 5_656 Mo1 . C23 5_656 63.42(6) yes
C22 . Mo1 . C23 5_656 65.07(6) yes
C22 5_656 Mo1 . C23 5_656 36.78(6) yes
C23 . Mo1 . C23 5_656 77.25(8) yes
Mo1 . P1 . C1 . 123.08(4) yes
Mo1 . P1 . C7 . 114.50(5) yes
C1 . P1 . C7 . 102.65(6) yes
Mo1 . P1 . C13 . 100.87(5) yes
C1 . P1 . C13 . 105.83(7) yes
C7 . P1 . C13 . 109.18(7) yes
Mo1 . O1 . C14 . 123.06(8) yes
P1 . C1 . C2 . 119.54(12) yes
P1 . C1 . C6 . 121.61(11) yes
C2 . C1 . C6 . 118.75(14) yes
C1 . C2 . C3 . 120.89(16) yes
C1 . C2 . H21 . 119.55 no
C3 . C2 . H21 . 119.55 no
C2 . C3 . C4 . 119.96(16) yes
C2 . C3 . H31 . 120.02 no
C4 . C3 . H31 . 120.02 no
C3 . C4 . C5 . 119.93(16) yes
C3 . C4 . H41 . 120.03 no
C5 . C4 . H41 . 120.03 no
C4 . C5 . C6 . 120.34(17) yes
C4 . C5 . H51 . 119.83 no
C6 . C5 . H51 . 119.83 no
C1 . C6 . C5 . 120.07(15) yes
C1 . C6 . H61 . 119.97 no
C5 . C6 . H61 . 119.96 no
P1 . C7 . C8 . 119.12(11) yes
P1 . C7 . C12 . 121.79(12) yes
C8 . C7 . C12 . 118.98(14) yes
C7 . C8 . C9 . 120.51(16) yes
C7 . C8 . H81 . 119.74 no
C9 . C8 . H81 . 119.74 no
C8 . C9 . C10 . 120.04(17) yes
C8 . C9 . H91 . 119.98 no
C10 . C9 . H91 . 119.98 no
C9 . C10 . C11 . 119.70(16) yes
C9 . C10 . H101 . 120.1 no
C11 . C10 . H101 . 120.1 no
C10 . C11 . C12 . 120.35(18) yes
C10 . C11 . H111 . 119.82 no
C12 . C11 . H111 . 119.8 no
C7 . C12 . C11 . 120.39(17) yes
C7 . C12 . H121 . 119.81 no
C11 . C12 . H121 . 119.81 no
P1 . C13 . C14 . 113.4(1) yes
P1 . C13 . H131 . 123.31 no
C14 . C13 . H131 . 123.31 no
O1 . C14 . C13 . 122.59(12) yes
O1 . C14 . C15 . 113.76(12) yes
C13 . C14 . C15 . 123.62(13) yes
C14 . C15 . C16 . 122.30(13) yes
C14 . C15 . C20 . 119.33(13) yes
C16 . C15 . C20 . 118.37(13) yes
C15 . C16 . C17 . 120.66(15) yes
C15 . C16 . H161 . 119.67 no
C17 . C16 . H161 . 119.67 no
C16 . C17 . C18 . 120.43(16) yes
C16 . C17 . H171 . 119.79 no
C18 . C17 . H171 . 119.79 no
C17 . C18 . C19 . 119.56(15) yes
C17 . C18 . H181 . 120.22 no
C19 . C18 . H181 . 120.22 no
C18 . C19 . C20 . 120.35(16) yes
C18 . C19 . H191 . 119.83 no
C20 . C19 . H191 . 119.83 no
C15 . C20 . C19 . 120.63(16) yes
C15 . C20 . H201 . 119.68 no
C19 . C20 . H201 . 119.68 no
Mo1 . C21 . C22 . 69.26(8) yes
Mo1 . C21 . C23 5_656 68.79(8) yes
C22 . C21 . C23 5_656 121.77(15) yes
Mo1 . C21 . H211 . 137.36 no
C22 . C21 . H211 . 119.11 no
C23 5_656 C21 . H211 . 119.11 no
Mo1 . C22 . C21 . 75.65(9) yes
Mo1 . C22 . C23 . 71.16(8) yes
C21 . C22 . C23 . 118.30(15) yes
Mo1 . C22 . H221 . 123.81 no
C21 . C22 . H221 . 120.85 no
C23 . C22 . H221 . 120.85 no
Mo1 . C23 . C21 5_656 76.12(9) yes
Mo1 . C23 . C22 . 72.06(8) yes
C21 5_656 C23 . C22 . 118.65(15) yes
Mo1 . C23 . H231 . 122.48 no
C21 5_656 C23 . H231 . 120.67 no
C22 . C23 . H231 . 120.67 no

loop_
_geom_bond_atom_site_label_1
_geom_bond_site_symmetry_1
_geom_bond_atom_site_label_2
_geom_bond_site_symmetry_2
_geom_bond_distance
_geom_bond_publ_flag
Mo1 . P1 . 2.4421(3) yes
Mo1 . P1 5_656 2.4421(3) yes
Mo1 . O1 . 2.1140(9) yes
Mo1 . O1 5_656 2.1140(9) yes
Mo1 . C21 . 2.3645(14) yes
Mo1 . C21 5_656 2.3645(14) yes
Mo1 . C22 . 2.2825(14) yes
Mo1 . C22 5_656 2.2825(14) yes
Mo1 . C23 . 2.2707(14) yes
Mo1 . C23 5_656 2.2707(14) yes
P1 . C1 . 1.8339(14) yes
P1 . C7 . 1.8298(14) yes
P1 . C13 . 1.7699(14) yes
O1 . C14 . 1.3189(17) yes
C1 . C2 . 1.396(2) yes
C1 . C6 . 1.393(2) yes
C2 . C3 . 1.384(2) yes
C2 . H21 . 1.0000 no
C3 . C4 . 1.379(3) yes
C3 . H31 . 1.0000 no
C4 . C5 . 1.386(3) yes
C4 . H41 . 1.0000 no
C5 . C6 . 1.392(2) yes
C5 . H51 . 1.0000 no
C6 . H61 . 1.0000 no
C7 . C8 . 1.393(2) yes
C7 . C12 . 1.386(2) yes
C8 . C9 . 1.389(2) yes
C8 . H81 . 1.0000 no
C9 . C10 . 1.385(3) yes
C9 . H91 . 1.0000 no
C10 . C11 . 1.381(3) yes
C10 . H101 . 1.0000 no
C11 . C12 . 1.390(3) yes
C11 . H111 . 1.0000 no
C12 . H121 . 1.0000 no
C13 . C14 . 1.359(2) yes
C13 . H131 . 1.0000 no
C14 . C15 . 1.4947(18) yes
C15 . C16 . 1.395(2) yes
C15 . C20 . 1.393(2) yes
C16 . C17 . 1.388(2) yes
C16 . H161 . 1.0000 no
C17 . C18 . 1.380(3) yes
C17 . H171 . 1.0000 no
C18 . C19 . 1.382(3) yes
C18 . H181 . 1.0000 no
C19 . C20 . 1.389(2) yes
C19 . H191 . 1.0000 no
C20 . H201 . 1.0000 no
C21 . C22 . 1.403(3) yes
C21 . C23 5_656 1.400(2) yes
C21 . H211 . 1.0000 no
C22 . C23 . 1.437(2) yes
C22 . H221 . 1.0000 no
C23 . H231 . 1.0000 no
